data_2226455
loop_
_publ_author_name
'Tsai, Yi-Fang'
'Hsu, Hua-Fen'
'Hsu, Kuei-Fang'
'Wang, Ju-Chun'

_publ_section_title
;
 Tetrabutylammonium
 bis[4,4'-dimethyl-2,2'-(3,7-dimethyl-1<i>H</i>-4,2,1-benzothiazasiline-1,1-diyl)dibenzenethiolato]vanadium(III)
 acetonitrile tetrasolvate
;
_journal_coeditor_code HB5425
_journal_issue 7
_journal_name_full 'Acta Crystallographica Section E'
_journal_page_first m844
_journal_paper_doi 10.1107/S1600536810022014
_journal_volume 66
_journal_year 2010
_chemical_formula_iupac '(C16 H36 N) [V (C23 H21 N1 S3 Si1)2], 4C2 H3 N'
_chemical_formula_moiety 'C16 H36 N +, C46 H42 N2 S6 Si2 V -, 4(C2 H3 N)'
_chemical_formula_sum 'C70 H90 N7 S6 Si2 V'
_chemical_formula_weight 1328.97
_chemical_name_systematic
;
Tetrabutylammonium bis[4,4'-dimethyl-2,2'-(3,7-dimethyl-1<i>H</i>-
4,2,1-benzothiazasiline-1,1-diyl)dibenzenethiolato]vanadium(III)
acetonitrile tetrasolvate
;
_space_group_IT_number 15
_symmetry_cell_setting monoclinic
_symmetry_space_group_name_Hall '-C 2yc'
_symmetry_space_group_name_H-M 'C 1 2/c 1'
_atom_sites_solution_hydrogens geom
_atom_sites_solution_primary direct
_atom_sites_solution_secondary difmap
_audit_creation_method SHELXL-97
_cell_angle_alpha 90.00
_cell_angle_beta 126.3590(10)
_cell_angle_gamma 90.00
_cell_formula_units_Z 4
_cell_length_a 27.0867(16)
_cell_length_b 14.6525(9)
_cell_length_c 22.0590(13)
_cell_measurement_reflns_used 5232
_cell_measurement_temperature 200(2)
_cell_measurement_theta_max 28.14
_cell_measurement_theta_min 2.32
_cell_volume 7050.5(7)
_computing_cell_refinement 'SAINT (Bruker, 2004)'
_computing_data_collection 'APEX2 (Bruker, 2004)'
_computing_data_reduction 'SAINT (Bruker, 2004)'
_computing_molecular_graphics 'SHELXTL (Sheldrick, 2008)'
_computing_publication_material 'SHELXTL (Sheldrick, 2008)'
_computing_structure_refinement 'SHELXL97 (Sheldrick, 2008)'
_computing_structure_solution 'SHELXS97 (Sheldrick, 2008)'
_diffrn_ambient_temperature 200(2)
_diffrn_measured_fraction_theta_full 0.996
_diffrn_measured_fraction_theta_max 0.996
_diffrn_measurement_device_type 'Bruker APEXII CCD area-detector'
_diffrn_measurement_method '\f and \w scans'
_diffrn_radiation_monochromator graphite
_diffrn_radiation_source 'fine-focus sealed tube'
_diffrn_radiation_type MoK\a
_diffrn_radiation_wavelength 0.71073
_diffrn_reflns_av_R_equivalents 0.0628
_diffrn_reflns_av_sigmaI/netI 0.0747
_diffrn_reflns_limit_h_max 36
_diffrn_reflns_limit_h_min -33
_diffrn_reflns_limit_k_max 19
_diffrn_reflns_limit_k_min -19
_diffrn_reflns_limit_l_max 29
_diffrn_reflns_limit_l_min -28
_diffrn_reflns_number 26980
_diffrn_reflns_theta_full 28.41
_diffrn_reflns_theta_max 28.41
_diffrn_reflns_theta_min 1.67
_diffrn_standards_number 0
_exptl_absorpt_coefficient_mu 0.398
_exptl_absorpt_correction_T_max 1.000
_exptl_absorpt_correction_T_min 0.490
_exptl_absorpt_correction_type multi-scan
_exptl_absorpt_process_details '(<i>SADABS</i>; Bruker, 2004)'
_exptl_crystal_colour 'deep purple'
_exptl_crystal_density_diffrn 1.252
_exptl_crystal_density_method 'not measured'
_exptl_crystal_description block
_exptl_crystal_F_000 2824
_exptl_crystal_size_max 0.50
_exptl_crystal_size_mid 0.50
_exptl_crystal_size_min 0.40
_refine_diff_density_max 0.664
_refine_diff_density_min -0.439
_refine_ls_extinction_method none
_refine_ls_goodness_of_fit_ref 1.052
_refine_ls_hydrogen_treatment constr
_refine_ls_matrix_type full
_refine_ls_number_constraints 0
_refine_ls_number_parameters 396
_refine_ls_number_reflns 8840
_refine_ls_number_restraints 0
_refine_ls_restrained_S_all 1.052
_refine_ls_R_factor_all 0.0999
_refine_ls_R_factor_gt 0.0527
_refine_ls_shift/su_max 0.001
_refine_ls_shift/su_mean 0.000
_refine_ls_structure_factor_coef Fsqd
_refine_ls_weighting_details 'calc w=1/[\s^2^(Fo^2^)+(0.0702P)^2^+1.1431P] where P=(Fo^2^+2Fc^2^)/3'
_refine_ls_weighting_scheme calc
_refine_ls_wR_factor_gt 0.1230
_refine_ls_wR_factor_ref 0.1437
_reflns_number_gt 5635
_reflns_number_total 8840
_reflns_threshold_expression I>2\s(I)
_cod_data_source_file hb5425.cif
_cod_data_source_block I
_cod_original_sg_symbol_H-M 'C 2/c'
_cod_database_code 2226455
_cod_database_fobs_code 2226455

loop_
_symmetry_equiv_pos_as_xyz
'x, y, z'
'-x, y, -z+1/2'
'x+1/2, y+1/2, z'
'-x+1/2, y+1/2, -z+1/2'
'-x, -y, -z'
'x, -y, z-1/2'
'-x+1/2, -y+1/2, -z'
'x+1/2, -y+1/2, z-1/2'

loop_
_atom_site_type_symbol
_atom_site_label
_atom_site_fract_x
_atom_site_fract_y
_atom_site_fract_z
_atom_site_U_iso_or_equiv
_atom_site_adp_type
_atom_site_calc_flag
_atom_site_refinement_flags
_atom_site_occupancy
_atom_site_disorder_assembly
_atom_site_disorder_group
V V1 0.5000 0.0000 0.5000 0.02112(15) Uani d S 1 . .
Si Si1 0.47274(3) 0.21699(5) 0.46284(4) 0.02117(16) Uani d . 1 . .
S S1 0.57178(3) 0.05741(5) 0.47806(4) 0.02504(16) Uani d . 1 . .
S S2 0.53127(3) 0.09662(5) 0.60866(4) 0.02710(16) Uani d . 1 . .
S S3 0.32852(3) 0.19171(5) 0.31598(4) 0.03403(18) Uani d . 1 . .
N N1 0.43811(10) 0.10819(14) 0.42448(12) 0.0222(5) Uani d . 1 . .
N N2 0.5000 0.1548(2) 0.2500 0.0255(7) Uani d S 1 . .
N N3 0.2424(3) 0.3201(5) 0.3810(3) 0.182(4) Uani d . 1 . .
N N4 0.2660(2) 0.5583(4) 0.1270(3) 0.125(2) Uani d . 1 . .
C C11 0.55730(12) 0.23091(18) 0.51487(14) 0.0237(5) Uani d . 1 . .
C C12 0.58127(12) 0.31516(19) 0.55119(15) 0.0271(6) Uani d . 1 . .
H H12A 0.5547 0.3575 0.5489 0.033 Uiso calc R 1 . .
C C13 0.64280(13) 0.3384(2) 0.59036(16) 0.0294(6) Uani d . 1 . .
C C14 0.68221(13) 0.2732(2) 0.59387(16) 0.0316(6) Uani d . 1 . .
H H14A 0.7236 0.2868 0.6193 0.038 Uiso calc R 1 . .
C C15 0.66030(13) 0.1887(2) 0.55997(16) 0.0298(6) Uani d . 1 . .
H H15A 0.6874 0.1460 0.5637 0.036 Uiso calc R 1 . .
C C16 0.59806(12) 0.16615(18) 0.52012(14) 0.0242(5) Uani d . 1 . .
C C17 0.66594(14) 0.4308(2) 0.62743(18) 0.0395(7) Uani d . 1 . .
H H17A 0.6356 0.4595 0.6304 0.059 Uiso calc R 1 . .
H H17B 0.6737 0.4681 0.5982 0.059 Uiso calc R 1 . .
H H17C 0.7032 0.4232 0.6772 0.059 Uiso calc R 1 . .
C C21 0.45354(12) 0.24289(18) 0.52897(15) 0.0232(5) Uani d . 1 . .
C C22 0.41580(12) 0.31461(19) 0.52041(16) 0.0274(6) Uani d . 1 . .
H H22A 0.3971 0.3513 0.4778 0.033 Uiso calc R 1 . .
C C23 0.40540(13) 0.3326(2) 0.57407(17) 0.0320(7) Uani d . 1 . .
C C24 0.43478(14) 0.2781(2) 0.63787(17) 0.0346(7) Uani d . 1 . .
H H24A 0.4294 0.2902 0.6750 0.042 Uiso calc R 1 . .
C C25 0.47203(14) 0.20590(19) 0.64746(16) 0.0308(6) Uani d . 1 . .
H H25A 0.4908 0.1699 0.6905 0.037 Uiso calc R 1 . .
C C26 0.48153(13) 0.18693(18) 0.59321(15) 0.0253(6) Uani d . 1 . .
C C27 0.36400(16) 0.4096(2) 0.5628(2) 0.0491(9) Uani d . 1 . .
H H27A 0.3652 0.4161 0.6070 0.074 Uiso calc R 1 . .
H H27B 0.3228 0.3966 0.5202 0.074 Uiso calc R 1 . .
H H27C 0.3776 0.4653 0.5541 0.074 Uiso calc R 1 . .
C C31 0.43356(12) 0.29874(18) 0.38172(15) 0.0235(5) Uani d . 1 . .
C C32 0.46213(13) 0.37586(18) 0.37750(16) 0.0276(6) Uani d . 1 . .
H H32A 0.5037 0.3847 0.4153 0.033 Uiso calc R 1 . .
C C33 0.43175(14) 0.43956(19) 0.31998(17) 0.0322(6) Uani d . 1 . .
C C34 0.36973(15) 0.4254(2) 0.26367(17) 0.0359(7) Uani d . 1 . .
H H34A 0.3481 0.4678 0.2250 0.043 Uiso calc R 1 . .
C C35 0.33984(14) 0.3497(2) 0.26423(16) 0.0336(7) Uani d . 1 . .
H H35A 0.2985 0.3406 0.2256 0.040 Uiso calc R 1 . .
C C36 0.37176(13) 0.28682(19) 0.32289(15) 0.0278(6) Uani d . 1 . .
C C37 0.46425(16) 0.5222(2) 0.3187(2) 0.0464(8) Uani d . 1 . .
H H37A 0.5077 0.5119 0.3508 0.070 Uiso calc R 1 . .
H H37B 0.4547 0.5745 0.3362 0.070 Uiso calc R 1 . .
H H37C 0.4510 0.5329 0.2682 0.070 Uiso calc R 1 . .
C C41 0.34431(13) 0.01434(19) 0.34091(16) 0.0304(6) Uani d . 1 . .
H H41A 0.3674 -0.0339 0.3763 0.046 Uiso calc R 1 . .
H H41B 0.3359 -0.0011 0.2933 0.046 Uiso calc R 1 . .
H H41C 0.3064 0.0224 0.3348 0.046 Uiso calc R 1 . .
C C42 0.38056(12) 0.10112(18) 0.36956(15) 0.0256(6) Uani d . 1 . .
C C51 0.68030(15) 0.3592(2) 0.43581(19) 0.0455(8) Uani d . 1 . .
H H51A 0.6921 0.4068 0.4720 0.068 Uiso calc R 1 . .
H H51B 0.6849 0.3804 0.3983 0.068 Uiso calc R 1 . .
H H51C 0.7059 0.3068 0.4607 0.068 Uiso calc R 1 . .
C C52 0.61384(14) 0.3336(2) 0.39858(17) 0.0337(7) Uani d . 1 . .
H H52A 0.6092 0.3133 0.4368 0.040 Uiso calc R 1 . .
H H52B 0.5883 0.3871 0.3745 0.040 Uiso calc R 1 . .
C C53 0.59212(15) 0.2588(2) 0.34048(17) 0.0363(7) Uani d . 1 . .
H H53A 0.6235 0.2122 0.3602 0.044 Uiso calc R 1 . .
H H53B 0.5855 0.2840 0.2956 0.044 Uiso calc R 1 . .
C C54 0.53288(13) 0.21578(19) 0.31999(15) 0.0289(6) Uani d . 1 . .
H H54A 0.5051 0.2642 0.3119 0.035 Uiso calc R 1 . .
H H54B 0.5420 0.1797 0.3624 0.035 Uiso calc R 1 . .
C C55 0.31405(18) 0.0422(3) 0.1459(2) 0.0661(11) Uani d . 1 . .
H H55A 0.2820 0.0107 0.1438 0.099 Uiso calc R 1 . .
H H55B 0.3003 0.0574 0.0958 0.099 Uiso calc R 1 . .
H H55C 0.3243 0.0972 0.1748 0.099 Uiso calc R 1 . .
C C56 0.36886(16) -0.0172(2) 0.18187(19) 0.0450(8) Uani d . 1 . .
H H56A 0.3578 -0.0732 0.1531 0.054 Uiso calc R 1 . .
H H56B 0.3819 -0.0332 0.2320 0.054 Uiso calc R 1 . .
C C57 0.42201(15) 0.0271(2) 0.18751(18) 0.0384(7) Uani d . 1 . .
H H57A 0.4069 0.0578 0.1405 0.046 Uiso calc R 1 . .
H H57B 0.4507 -0.0197 0.1956 0.046 Uiso calc R 1 . .
C C58 0.45487(14) 0.09565(19) 0.25166(16) 0.0302(6) Uani d . 1 . .
H H58A 0.4247 0.1346 0.2490 0.036 Uiso calc R 1 . .
H H58B 0.4766 0.0630 0.2991 0.036 Uiso calc R 1 . .
C C61 0.1622(2) 0.2502(4) 0.2518(2) 0.0830(15) Uani d . 1 . .
H H61A 0.1721 0.2621 0.2173 0.124 Uiso calc R 1 . .
H H61B 0.1229 0.2761 0.2324 0.124 Uiso calc R 1 . .
H H61C 0.1611 0.1855 0.2577 0.124 Uiso calc R 1 . .
C C62 0.2073(3) 0.2900(4) 0.3223(3) 0.106(2) Uani d . 1 . .
C C63 0.18371(17) 0.6328(3) 0.0028(2) 0.0598(10) Uani d . 1 . .
H H63A 0.1721 0.6895 0.0129 0.090 Uiso calc R 1 . .
H H63B 0.1487 0.5934 -0.0250 0.090 Uiso calc R 1 . .
H H63C 0.1990 0.6443 -0.0261 0.090 Uiso calc R 1 . .
C C64 0.22959(19) 0.5909(3) 0.0711(3) 0.0625(11) Uani d . 1 . .

loop_
_atom_site_aniso_label
_atom_site_aniso_U_11
_atom_site_aniso_U_22
_atom_site_aniso_U_33
_atom_site_aniso_U_12
_atom_site_aniso_U_13
_atom_site_aniso_U_23
V1 0.0260(3) 0.0229(3) 0.0141(3) 0.0032(3) 0.0117(3) 0.0016(2)
Si1 0.0233(4) 0.0242(4) 0.0162(3) 0.0026(3) 0.0117(3) 0.0012(3)
S1 0.0306(4) 0.0265(3) 0.0223(3) 0.0039(3) 0.0181(3) 0.0017(3)
S2 0.0351(4) 0.0260(4) 0.0160(3) 0.0032(3) 0.0129(3) 0.0003(3)
S3 0.0243(4) 0.0312(4) 0.0345(4) 0.0040(3) 0.0108(3) 0.0033(3)
N1 0.0252(12) 0.0269(12) 0.0144(10) 0.0021(9) 0.0116(10) 0.0003(9)
N2 0.0369(19) 0.0229(16) 0.0215(16) 0.000 0.0198(15) 0.000
N3 0.119(5) 0.178(6) 0.110(4) 0.088(4) -0.009(4) -0.069(4)
N4 0.099(3) 0.198(6) 0.102(4) 0.087(4) 0.073(3) 0.093(4)
C11 0.0256(14) 0.0292(14) 0.0162(13) 0.0025(11) 0.0124(11) 0.0034(11)
C12 0.0289(15) 0.0309(15) 0.0209(13) 0.0012(11) 0.0144(12) 0.0000(11)
C13 0.0311(15) 0.0346(16) 0.0215(14) -0.0039(12) 0.0151(13) -0.0008(12)
C14 0.0260(15) 0.0408(17) 0.0239(14) -0.0023(12) 0.0126(13) 0.0037(13)
C15 0.0288(15) 0.0338(16) 0.0263(15) 0.0077(12) 0.0160(13) 0.0083(12)
C16 0.0266(14) 0.0298(14) 0.0160(13) 0.0022(11) 0.0126(12) 0.0041(11)
C17 0.0369(18) 0.0411(18) 0.0369(18) -0.0092(14) 0.0199(15) -0.0101(15)
C21 0.0239(14) 0.0263(14) 0.0209(13) -0.0046(10) 0.0141(12) -0.0034(11)
C22 0.0271(14) 0.0278(14) 0.0275(15) -0.0012(11) 0.0162(13) -0.0039(12)
C23 0.0341(16) 0.0327(16) 0.0370(17) -0.0072(12) 0.0253(15) -0.0137(13)
C24 0.0466(19) 0.0355(16) 0.0354(17) -0.0084(13) 0.0319(16) -0.0125(13)
C25 0.0436(17) 0.0271(15) 0.0258(15) -0.0093(12) 0.0229(14) -0.0054(12)
C26 0.0322(15) 0.0238(14) 0.0238(14) -0.0052(11) 0.0186(13) -0.0060(11)
C27 0.050(2) 0.050(2) 0.056(2) 0.0040(16) 0.036(2) -0.0153(18)
C31 0.0277(14) 0.0261(14) 0.0188(13) 0.0050(11) 0.0149(12) 0.0001(11)
C32 0.0318(15) 0.0284(15) 0.0248(14) 0.0047(11) 0.0179(13) 0.0002(11)
C33 0.0439(18) 0.0263(15) 0.0272(15) 0.0069(13) 0.0215(14) 0.0028(12)
C34 0.0473(19) 0.0285(16) 0.0236(15) 0.0116(13) 0.0164(15) 0.0064(12)
C35 0.0324(16) 0.0293(16) 0.0239(15) 0.0079(12) 0.0084(13) 0.0001(12)
C36 0.0319(15) 0.0270(14) 0.0232(14) 0.0052(11) 0.0156(13) 0.0004(11)
C37 0.052(2) 0.0323(17) 0.051(2) 0.0036(15) 0.0284(18) 0.0137(16)
C41 0.0319(16) 0.0314(16) 0.0246(15) -0.0008(12) 0.0149(13) -0.0018(12)
C42 0.0286(15) 0.0304(15) 0.0192(13) 0.0030(11) 0.0149(12) -0.0006(11)
C51 0.047(2) 0.0407(19) 0.0371(18) 0.0006(15) 0.0188(17) 0.0009(15)
C52 0.0411(18) 0.0249(15) 0.0301(16) -0.0016(12) 0.0184(15) -0.0026(12)
C53 0.0438(18) 0.0357(17) 0.0312(16) -0.0070(13) 0.0233(15) -0.0050(13)
C54 0.0394(17) 0.0278(15) 0.0221(14) 0.0005(12) 0.0196(13) -0.0033(11)
C55 0.049(2) 0.084(3) 0.060(3) -0.003(2) 0.030(2) 0.006(2)
C56 0.052(2) 0.051(2) 0.0305(17) -0.0151(16) 0.0235(17) -0.0018(15)
C57 0.053(2) 0.0337(16) 0.0347(17) -0.0107(14) 0.0294(17) -0.0064(14)
C58 0.0423(17) 0.0268(14) 0.0285(15) -0.0020(12) 0.0248(14) 0.0015(12)
C61 0.064(3) 0.118(4) 0.039(2) 0.026(3) 0.015(2) -0.011(3)
C62 0.080(4) 0.124(5) 0.062(3) 0.056(3) 0.014(3) -0.027(3)
C63 0.049(2) 0.065(3) 0.057(2) 0.0072(19) 0.027(2) 0.011(2)
C64 0.058(3) 0.081(3) 0.061(3) 0.027(2) 0.042(2) 0.027(2)

loop_
_atom_type_symbol
_atom_type_description
_atom_type_scat_dispersion_real
_atom_type_scat_dispersion_imag
_atom_type_scat_source
C C 0.0033 0.0016 'International Tables Vol C Tables 4.2.6.8 and 6.1.1.4'
H H 0.0000 0.0000 'International Tables Vol C Tables 4.2.6.8 and 6.1.1.4'
N N 0.0061 0.0033 'International Tables Vol C Tables 4.2.6.8 and 6.1.1.4'
Si Si 0.0817 0.0704 'International Tables Vol C Tables 4.2.6.8 and 6.1.1.4'
S S 0.1246 0.1234 'International Tables Vol C Tables 4.2.6.8 and 6.1.1.4'
V V 0.3005 0.5294 'International Tables Vol C Tables 4.2.6.8 and 6.1.1.4'

loop_
_geom_angle_atom_site_label_1
_geom_angle_atom_site_label_2
_geom_angle_atom_site_label_3
_geom_angle_site_symmetry_1
_geom_angle_site_symmetry_3
_geom_angle
_geom_angle_publ_flag
N1 V1 N1 5_656 . 180.0 ?
N1 V1 S1 5_656 5_656 86.54(6) ?
N1 V1 S1 . 5_656 93.46(6) ?
N1 V1 S1 5_656 . 93.46(6) ?
N1 V1 S1 . . 86.54(6) n
S1 V1 S1 5_656 . 180.0 ?
N1 V1 S2 5_656 . 90.53(6) ?
N1 V1 S2 . . 89.47(6) n
S1 V1 S2 5_656 . 81.86(2) ?
S1 V1 S2 . . 98.14(2) n
N1 V1 S2 5_656 5_656 89.47(6) ?
N1 V1 S2 . 5_656 90.53(6) ?
S1 V1 S2 5_656 5_656 98.14(2) ?
S1 V1 S2 . 5_656 81.86(2) ?
S2 V1 S2 . 5_656 180.0 ?
N1 Si1 C21 . . 103.98(11) ?
N1 Si1 C11 . . 119.77(11) ?
C21 Si1 C11 . . 107.92(12) ?
N1 Si1 C31 . . 106.07(11) ?
C21 Si1 C31 . . 110.86(12) ?
C11 Si1 C31 . . 108.12(12) ?
C16 S1 V1 . . 109.28(8) ?
C26 S2 V1 . . 117.31(9) ?
C36 S3 C42 . . 107.89(13) ?
C42 N1 Si1 . . 121.20(19) n
C42 N1 V1 . . 127.58(18) n
Si1 N1 V1 . . 109.60(11) ?
C58 N2 C58 . 2_655 110.3(3) ?
C58 N2 C54 . . 107.73(15) ?
C58 N2 C54 2_655 . 111.25(15) ?
C58 N2 C54 . 2_655 111.25(15) ?
C58 N2 C54 2_655 2_655 107.73(15) ?
C54 N2 C54 . 2_655 108.6(3) ?
C12 C11 C16 . . 118.1(2) ?
C12 C11 Si1 . . 115.51(19) ?
C16 C11 Si1 . . 126.4(2) ?
C13 C12 C11 . . 123.3(3) ?
C13 C12 H12A . . 118.4 ?
C11 C12 H12A . . 118.4 ?
C12 C13 C14 . . 117.4(3) ?
C12 C13 C17 . . 121.0(3) ?
C14 C13 C17 . . 121.5(3) ?
C15 C14 C13 . . 120.8(3) ?
C15 C14 H14A . . 119.6 ?
C13 C14 H14A . . 119.6 ?
C14 C15 C16 . . 121.3(3) ?
C14 C15 H15A . . 119.3 ?
C16 C15 H15A . . 119.3 ?
C15 C16 C11 . . 119.1(3) ?
C15 C16 S1 . . 120.1(2) ?
C11 C16 S1 . . 120.8(2) ?
C13 C17 H17A . . 109.5 ?
C13 C17 H17B . . 109.5 ?
H17A C17 H17B . . 109.5 ?
C13 C17 H17C . . 109.5 ?
H17A C17 H17C . . 109.5 ?
H17B C17 H17C . . 109.5 ?
C22 C21 C26 . . 119.2(2) ?
C22 C21 Si1 . . 124.8(2) ?
C26 C21 Si1 . . 115.95(19) ?
C23 C22 C21 . . 121.8(3) ?
C23 C22 H22A . . 119.1 ?
C21 C22 H22A . . 119.1 ?
C24 C23 C22 . . 118.0(3) ?
C24 C23 C27 . . 121.5(3) ?
C22 C23 C27 . . 120.5(3) ?
C23 C24 C25 . . 121.4(3) ?
C23 C24 H24A . . 119.3 ?
C25 C24 H24A . . 119.3 ?
C24 C25 C26 . . 120.6(3) ?
C24 C25 H25A . . 119.7 ?
C26 C25 H25A . . 119.7 ?
C25 C26 C21 . . 119.0(2) ?
C25 C26 S2 . . 119.4(2) ?
C21 C26 S2 . . 121.55(19) ?
C23 C27 H27A . . 109.5 ?
C23 C27 H27B . . 109.5 ?
H27A C27 H27B . . 109.5 ?
C23 C27 H27C . . 109.5 ?
H27A C27 H27C . . 109.5 ?
H27B C27 H27C . . 109.5 ?
C36 C31 C32 . . 116.4(2) ?
C36 C31 Si1 . . 119.8(2) ?
C32 C31 Si1 . . 123.7(2) ?
C33 C32 C31 . . 123.5(3) ?
C33 C32 H32A . . 118.3 ?
C31 C32 H32A . . 118.3 ?
C32 C33 C34 . . 117.7(3) ?
C32 C33 C37 . . 121.5(3) ?
C34 C33 C37 . . 120.8(3) ?
C35 C34 C33 . . 121.1(3) ?
C35 C34 H34A . . 119.4 ?
C33 C34 H34A . . 119.4 ?
C34 C35 C36 . . 119.7(3) ?
C34 C35 H35A . . 120.1 ?
C36 C35 H35A . . 120.1 ?
C31 C36 C35 . . 121.5(3) ?
C31 C36 S3 . . 123.2(2) ?
C35 C36 S3 . . 115.2(2) ?
C33 C37 H37A . . 109.5 ?
C33 C37 H37B . . 109.5 ?
H37A C37 H37B . . 109.5 ?
C33 C37 H37C . . 109.5 ?
H37A C37 H37C . . 109.5 ?
H37B C37 H37C . . 109.5 ?
C42 C41 H41A . . 109.5 ?
C42 C41 H41B . . 109.5 ?
H41A C41 H41B . . 109.5 ?
C42 C41 H41C . . 109.5 ?
H41A C41 H41C . . 109.5 ?
H41B C41 H41C . . 109.5 ?
N1 C42 C41 . . 126.0(2) y
N1 C42 S3 . . 127.1(2) ?
C41 C42 S3 . . 106.85(19) ?
C52 C51 H51A . . 109.5 ?
C52 C51 H51B . . 109.5 ?
H51A C51 H51B . . 109.5 ?
C52 C51 H51C . . 109.5 ?
H51A C51 H51C . . 109.5 ?
H51B C51 H51C . . 109.5 ?
C53 C52 C51 . . 112.2(3) ?
C53 C52 H52A . . 109.2 ?
C51 C52 H52A . . 109.2 ?
C53 C52 H52B . . 109.2 ?
C51 C52 H52B . . 109.2 ?
H52A C52 H52B . . 107.9 ?
C52 C53 C54 . . 111.3(2) ?
C52 C53 H53A . . 109.4 ?
C54 C53 H53A . . 109.4 ?
C52 C53 H53B . . 109.4 ?
C54 C53 H53B . . 109.4 ?
H53A C53 H53B . . 108.0 ?
C53 C54 N2 . . 114.9(2) ?
C53 C54 H54A . . 108.5 ?
N2 C54 H54A . . 108.5 ?
C53 C54 H54B . . 108.5 ?
N2 C54 H54B . . 108.5 ?
H54A C54 H54B . . 107.5 ?
C56 C55 H55A . . 109.5 ?
C56 C55 H55B . . 109.5 ?
H55A C55 H55B . . 109.5 ?
C56 C55 H55C . . 109.5 ?
H55A C55 H55C . . 109.5 ?
H55B C55 H55C . . 109.5 ?
C55 C56 C57 . . 113.2(3) ?
C55 C56 H56A . . 108.9 ?
C57 C56 H56A . . 108.9 ?
C55 C56 H56B . . 108.9 ?
C57 C56 H56B . . 108.9 ?
H56A C56 H56B . . 107.7 ?
C56 C57 C58 . . 111.3(3) ?
C56 C57 H57A . . 109.4 ?
C58 C57 H57A . . 109.4 ?
C56 C57 H57B . . 109.4 ?
C58 C57 H57B . . 109.4 ?
H57A C57 H57B . . 108.0 ?
N2 C58 C57 . . 113.0(2) ?
N2 C58 H58A . . 109.0 ?
C57 C58 H58A . . 109.0 ?
N2 C58 H58B . . 109.0 ?
C57 C58 H58B . . 109.0 ?
H58A C58 H58B . . 107.8 ?
C62 C61 H61A . . 109.5 ?
C62 C61 H61B . . 109.5 ?
H61A C61 H61B . . 109.5 ?
C62 C61 H61C . . 109.5 ?
H61A C61 H61C . . 109.5 ?
H61B C61 H61C . . 109.5 ?
N3 C62 C61 . . 176.4(9) ?
C64 C63 H63A . . 109.5 ?
C64 C63 H63B . . 109.5 ?
H63A C63 H63B . . 109.5 ?
C64 C63 H63C . . 109.5 ?
H63A C63 H63C . . 109.5 ?
H63B C63 H63C . . 109.5 ?
N4 C64 C63 . . 178.3(5) ?

loop_
_geom_bond_atom_site_label_1
_geom_bond_atom_site_label_2
_geom_bond_site_symmetry_2
_geom_bond_distance
_geom_bond_publ_flag
V1 N1 5_656 2.188(2) ?
V1 N1 . 2.188(2) y
V1 S1 5_656 2.4161(6) ?
V1 S1 . 2.4161(6) y
V1 S2 . 2.4617(7) y
V1 S2 5_656 2.4617(7) ?
Si1 N1 . 1.788(2) n
Si1 C21 . 1.855(3) ?
Si1 C11 . 1.868(3) ?
Si1 C31 . 1.874(3) ?
S1 C16 . 1.767(3) ?
S2 C26 . 1.771(3) ?
S3 C36 . 1.768(3) ?
S3 C42 . 1.781(3) ?
N1 C42 . 1.292(3) y
N2 C58 . 1.516(3) ?
N2 C58 2_655 1.516(3) ?
N2 C54 . 1.532(3) ?
N2 C54 2_655 1.532(3) ?
N3 C62 . 1.148(6) ?
N4 C64 . 1.131(5) ?
C11 C12 . 1.404(4) ?
C11 C16 . 1.407(4) ?
C12 C13 . 1.390(4) ?
C12 H12A . 0.9300 ?
C13 C14 . 1.400(4) ?
C13 C17 . 1.511(4) ?
C14 C15 . 1.386(4) ?
C14 H14A . 0.9300 ?
C15 C16 . 1.402(4) ?
C15 H15A . 0.9300 ?
C17 H17A . 0.9600 ?
C17 H17B . 0.9600 ?
C17 H17C . 0.9600 ?
C21 C22 . 1.399(4) ?
C21 C26 . 1.407(4) ?
C22 C23 . 1.395(4) ?
C22 H22A . 0.9300 ?
C23 C24 . 1.387(4) ?
C23 C27 . 1.504(4) ?
C24 C25 . 1.389(4) ?
C24 H24A . 0.9300 ?
C25 C26 . 1.393(4) ?
C25 H25A . 0.9300 ?
C27 H27A . 0.9600 ?
C27 H27B . 0.9600 ?
C27 H27C . 0.9600 ?
C31 C36 . 1.393(4) ?
C31 C32 . 1.404(4) ?
C32 C33 . 1.386(4) ?
C32 H32A . 0.9300 ?
C33 C34 . 1.391(4) ?
C33 C37 . 1.508(4) ?
C34 C35 . 1.378(4) ?
C34 H34A . 0.9300 ?
C35 C36 . 1.395(4) ?
C35 H35A . 0.9300 ?
C37 H37A . 0.9600 ?
C37 H37B . 0.9600 ?
C37 H37C . 0.9600 ?
C41 C42 . 1.498(4) n
C41 H41A . 0.9600 ?
C41 H41B . 0.9600 ?
C41 H41C . 0.9600 ?
C51 C52 . 1.518(4) ?
C51 H51A . 0.9600 ?
C51 H51B . 0.9600 ?
C51 H51C . 0.9600 ?
C52 C53 . 1.515(4) ?
C52 H52A . 0.9700 ?
C52 H52B . 0.9700 ?
C53 C54 . 1.522(4) ?
C53 H53A . 0.9700 ?
C53 H53B . 0.9700 ?
C54 H54A . 0.9700 ?
C54 H54B . 0.9700 ?
C55 C56 . 1.482(5) ?
C55 H55A . 0.9600 ?
C55 H55B . 0.9600 ?
C55 H55C . 0.9600 ?
C56 C57 . 1.515(4) ?
C56 H56A . 0.9700 ?
C56 H56B . 0.9700 ?
C57 C58 . 1.520(4) ?
C57 H57A . 0.9700 ?
C57 H57B . 0.9700 ?
C58 H58A . 0.9700 ?
C58 H58B . 0.9700 ?
C61 C62 . 1.413(7) ?
C61 H61A . 0.9600 ?
C61 H61B . 0.9600 ?
C61 H61C . 0.9600 ?
C63 C64 . 1.404(5) ?
C63 H63A . 0.9600 ?
C63 H63B . 0.9600 ?
C63 H63C . 0.9600 ?
